data_9006163
loop_
_publ_author_name
'Yang, H.'
'Ghose, S.'
'Hatch, D. M.'

_publ_section_title
;
 Ferroelastic phase transition in cryolite, Na3AlF6, a mixed
 fluoride perovskite: high temperature single crystal X-ray
 diffraction study and symmetry analysis of the transition mechanism
 Sample: T = 820 K
 Note: beta angle has been altered in order to reproduce bond lengths
;
_journal_name_full 'Physics and Chemistry of Minerals'
_journal_page_first 528
_journal_page_last 544
_journal_volume 19
_journal_year 1993
_chemical_formula_sum 'Al F6 Na3'
_chemical_name_mineral Cryolite
_space_group_IT_number 14
_symmetry_space_group_name_Hall '-P 2yn'
_symmetry_space_group_name_H-M 'P 1 21/n 1'
_cell_angle_alpha 90
_cell_angle_beta 90.098
_cell_angle_gamma 90
_cell_length_a 5.5443
_cell_length_b 5.6391
_cell_formula_units_Z 2
_cell_length_c 7.9127
_cell_volume 247.389
_database_code_amcsd 0007745
_diffrn_ambient_temperature 820
_exptl_crystal_density_diffrn 2.818
_cod_original_formula_sum 'Al Na3 F6'
_cod_database_code 9006163

loop_
_space_group_symop_operation_xyz
x,y,z
1/2+x,1/2-y,1/2+z
1/2-x,1/2+y,1/2-z
-x,-y,-z

loop_
_atom_site_aniso_label
_atom_site_aniso_U_11
_atom_site_aniso_U_22
_atom_site_aniso_U_33
_atom_site_aniso_U_12
_atom_site_aniso_U_13
_atom_site_aniso_U_23
Al 0.03745 0.03924 0.06959 0.00082 -0.00029 -0.00011
Na1 0.06824 0.06631 0.12783 -0.01049 -0.00078 0.00158
Na2 0.09697 0.10138 0.20703 -0.01242 0.00200 0.00538
F1 0.10997 0.14732 0.09062 0.00545 -0.02058 -0.01777
F2 0.07532 0.08361 0.21233 -0.03665 0.02429 -0.00653
F3 0.08704 0.07295 0.25026 -0.02707 0.00287 0.03339

loop_
_atom_site_label
_atom_site_fract_x
_atom_site_fract_y
_atom_site_fract_z
Al 0.00000 0.00000 0.00000
Na1 0.00000 0.00000 0.50000
Na2 -0.00740 0.46570 0.25110
F1 0.08730 0.03310 0.21770
F2 0.23410 0.32470 0.53990
F3 0.16800 0.26420 0.94860

loop_
_cod_related_entry_id
_cod_related_entry_database
_cod_related_entry_code
1 AMCSD 0007745
